data_7038732
loop_
_publ_author_name
'Qu, Xiao-Ni'
'Zhang, Sheng'
'Wang, Bo-Zhou'
'Yang, Qi'
'Han, Jing'
'Wei, Qing'
'Xie, Gang'
'Chen, San-Ping'

_publ_section_title
;
 An Ag(i) energetic metal-organic framework assembled with the energetic
 combination of furazan and tetrazole: synthesis, structure and energetic
 performance.
;
_journal_issue 16
_journal_name_full 'Dalton transactions (Cambridge, England : 2003)'
_journal_page_first 6968
_journal_page_last 6973
_journal_paper_doi 10.1039/c6dt00218h
_journal_volume 45
_journal_year 2016
_chemical_formula_sum 'C54 H8 Ag16 N110 O27'
_chemical_formula_weight 4355.62
_chemical_name_systematic
; 
 ? 
;
_space_group_IT_number 176
_symmetry_cell_setting hexagonal
_symmetry_space_group_name_Hall '-P 6c'
_symmetry_space_group_name_H-M 'P 63/m'
_atom_sites_solution_hydrogens geom
_atom_sites_solution_primary direct
_atom_sites_solution_secondary difmap
_audit_creation_method SHELXL-97
_audit_update_record
;
2015-08-06 deposited with the CCDC.
2016-03-07 downloaded from the CCDC.
;
_cell_angle_alpha 90.00
_cell_angle_beta 90.00
_cell_angle_gamma 120.00
_cell_formula_units_Z 1
_cell_length_a 15.3657(4)
_cell_length_b 15.3657(4)
_cell_length_c 17.7122(5)
_cell_measurement_reflns_used 3524
_cell_measurement_temperature 293(2)
_cell_measurement_theta_max 25.10
_cell_measurement_theta_min 1.96
_cell_volume 3621.66(17)
_computing_structure_refinement 'SHELXL-97 (Sheldrick, 1997)'
_computing_structure_solution 'SHELXS-97 (Sheldrick, 1990)'
_diffrn_ambient_temperature 293(2)
_diffrn_measured_fraction_theta_full 0.997
_diffrn_measured_fraction_theta_max 0.997
_diffrn_measurement_device_type 'Bruker APEX SMART II'
_diffrn_measurement_method \w
_diffrn_radiation_monochromator graphite
_diffrn_radiation_source 'fine-focus sealed tube'
_diffrn_radiation_type MoK\a
_diffrn_radiation_wavelength 0.71073
_diffrn_reflns_av_R_equivalents 0.0325
_diffrn_reflns_av_sigmaI/netI 0.0253
_diffrn_reflns_limit_h_max 12
_diffrn_reflns_limit_h_min -17
_diffrn_reflns_limit_k_max 12
_diffrn_reflns_limit_k_min -18
_diffrn_reflns_limit_l_max 13
_diffrn_reflns_limit_l_min -21
_diffrn_reflns_number 11190
_diffrn_reflns_theta_full 24.99
_diffrn_reflns_theta_max 24.99
_diffrn_reflns_theta_min 3.27
_exptl_absorpt_coefficient_mu 2.204
_exptl_absorpt_correction_T_max 0.9019
_exptl_absorpt_correction_T_min 0.7973
_exptl_absorpt_correction_type multi-scan
_exptl_absorpt_process_details SADABS
_exptl_crystal_colour pink
_exptl_crystal_density_diffrn 1.997
_exptl_crystal_density_method 'not measured'
_exptl_crystal_description block
_exptl_crystal_F_000 2070
_exptl_crystal_size_max 0.27
_exptl_crystal_size_mid 0.19
_exptl_crystal_size_min 0.12
_refine_diff_density_max 1.307
_refine_diff_density_min -1.539
_refine_diff_density_rms 0.158
_refine_ls_extinction_method none
_refine_ls_goodness_of_fit_ref 1.047
_refine_ls_hydrogen_treatment mixed
_refine_ls_matrix_type full
_refine_ls_number_parameters 222
_refine_ls_number_reflns 2199
_refine_ls_number_restraints 0
_refine_ls_restrained_S_all 1.047
_refine_ls_R_factor_all 0.0605
_refine_ls_R_factor_gt 0.0524
_refine_ls_shift/su_max 0.001
_refine_ls_shift/su_mean 0.000
_refine_ls_structure_factor_coef Fsqd
_refine_ls_weighting_details 'calc w=1/[\s^2^(Fo^2^)+(0.0751P)^2^+28.6916P] where P=(Fo^2^+2Fc^2^)/3'
_refine_ls_weighting_scheme calc
_refine_ls_wR_factor_gt 0.1395
_refine_ls_wR_factor_ref 0.1447
_reflns_number_gt 1879
_reflns_number_total 2199
_reflns_threshold_expression >2sigma(I)
_cod_data_source_file c6dt00218h2.cif
_cod_data_source_block 1
_cod_depositor_comments
;
The following automatic conversions were performed:

'_symmetry_cell_setting' value 'Hexagonal' changed to 'hexagonal'
according to
/usr/data/users/saulius/crontab/automatic-downloads/rss-feeds/RSC/lib/dictionaries/cif_core.dic
dictionary named 'cif_core.dic' version 2.4.2 from 2011-04-26.

Automatic conversion script
Id: cif_fix_values 4268 2015-11-12 08:31:59Z antanas 

 Adding full bibliography for 7038732.cif.
;
_cod_original_sg_symbol_H-M p63/m
_cod_database_code 7038732

loop_
_symmetry_equiv_pos_as_xyz
'x, y, z'
'x-y, x, z+1/2'
'-y, x-y, z'
'-x, -y, z+1/2'
'-x+y, -x, z'
'y, -x+y, z+1/2'
'-x, -y, -z'
'-x+y, -x, -z-1/2'
'y, -x+y, -z'
'x, y, -z-1/2'
'x-y, x, -z'
'-y, x-y, -z-1/2'

loop_
_atom_site_label
_atom_site_type_symbol
_atom_site_fract_x
_atom_site_fract_y
_atom_site_fract_z
_atom_site_U_iso_or_equiv
_atom_site_adp_type
_atom_site_occupancy
_atom_site_symmetry_multiplicity
_atom_site_calc_flag
_atom_site_refinement_flags
_atom_site_disorder_assembly
_atom_site_disorder_group
Ag1 Ag 0.62724(4) 0.55254(5) 0.05940(4) 0.0397(3) Uani 1 1 d . . .
Ag2 Ag 0.6667 0.3333 0.12984(5) 0.0314(3) Uani 1 3 d S . .
N1 N 0.4245(5) 0.3426(5) -0.0149(5) 0.0507(18) Uani 1 1 d . . .
N2 N 0.5100(5) 0.3829(5) 0.0249(4) 0.0450(17) Uani 1 1 d . . .
N3 N 0.5248(5) 0.3108(5) 0.0492(4) 0.0438(17) Uani 1 1 d . . .
N4 N 0.4496(5) 0.2225(5) 0.0261(4) 0.0433(16) Uani 1 1 d . . .
N5 N 0.2385(10) 0.0743(10) -0.0202(10) 0.072(4) Uani 0.50 1 d P A 1
N6 N 0.165(2) 0.090(2) -0.1260(14) 0.079(7) Uani 0.50 1 d P A 1
N7 N 0.6292(7) 0.5209(7) 0.1886(5) 0.062(2) Uani 1 1 d . . .
N8 N 0.6413(6) 0.4464(6) 0.2134(4) 0.059(2) Uani 1 1 d . . .
N9 N 0.548(2) 0.653(2) 0.3012(15) 0.108(8) Uani 0.50 1 d P . .
N10 N 0.6258(18) 0.8010(16) 0.2500 0.118(6) Uani 1 2 d S . .
N11 N 0.292(3) 0.082(2) -0.073(2) 0.061(9) Uani 0.25 1 d P . 2
N12 N 0.141(6) 0.078(6) -0.095(4) 0.060(15) Uani 0.25 1 d P . 2
N13 N 0.2520(11) 0.1783(11) -0.1126(10) 0.071(4) Uani 0.25 1 d P A 1
N14 N 0.1568(12) 0.0262(12) -0.0672(9) 0.083(4) Uani 0.25 1 d P A 1
N15 N 1.0000 0.0000 0.7500 0.24(3) Uani 1 6 d S . .
H15A H 1.0115 0.0549 0.7237 0.292 Uiso 0.17 1 d PR . .
H15B H 0.9434 -0.0177 0.7763 0.292 Uiso 0.17 1 d PR . .
H15C H 1.0516 0.0142 0.7813 0.292 Uiso 0.17 1 d PR . .
H15D H 0.9915 -0.0498 0.7187 0.292 Uiso 0.17 1 d PR . .
O1 O 0.2707(10) 0.2471(10) -0.1623(10) 0.065(4) Uani 0.50 1 d P . 1
O2 O 0.1568(12) 0.0262(12) -0.0672(9) 0.083(4) Uani 0.50 1 d P A 1
O3 O 0.547(2) 0.7431(18) 0.2984(14) 0.127(8) Uani 0.50 1 d P . .
O4 O 0.1857(19) 0.2393(19) -0.0450(19) 0.057(7) Uani 0.25 1 d P . 2
O5 O 0.196(3) 0.029(3) -0.104(2) 0.058(9) Uani 0.25 1 d P . 2
O6 O 0.165(2) 0.090(2) -0.1260(14) 0.079(7) Uani 0.25 1 d P A 1
C1 C 0.3895(6) 0.2445(7) -0.0127(6) 0.051(2) Uani 1 1 d . A .
C2 C 0.2976(7) 0.1701(7) -0.0474(6) 0.059(3) Uani 1 1 d . . .
C3 C 0.2520(11) 0.1783(11) -0.1126(10) 0.071(4) Uani 0.50 1 d P A 1
C4 C 0.6226(15) 0.5653(14) 0.2500 0.082(5) Uani 1 2 d S . .
C5 C 0.6210(18) 0.6607(17) 0.2500 0.095(6) Uani 1 2 d S . .
C6 C 0.671(3) 0.752(2) 0.2141(16) 0.093(8) Uani 0.50 1 d P . .
C7 C 0.208(3) 0.169(3) -0.061(3) 0.059(10) Uani 0.25 1 d P . 2
C8 C 0.2385(10) 0.0743(10) -0.0202(10) 0.072(4) Uani 0.25 1 d P A 2

loop_
_atom_site_aniso_label
_atom_site_aniso_U_11
_atom_site_aniso_U_22
_atom_site_aniso_U_33
_atom_site_aniso_U_23
_atom_site_aniso_U_13
_atom_site_aniso_U_12
Ag1 0.0315(4) 0.0389(4) 0.0553(4) 0.0118(3) 0.0007(2) 0.0224(3)
Ag2 0.0278(3) 0.0278(3) 0.0385(5) 0.000 0.000 0.01391(17)
N1 0.035(4) 0.044(4) 0.077(5) 0.007(4) -0.011(4) 0.022(3)
N2 0.036(4) 0.033(3) 0.069(5) 0.007(3) -0.010(3) 0.020(3)
N3 0.037(4) 0.036(4) 0.064(4) 0.000(3) -0.015(3) 0.023(3)
N4 0.033(3) 0.035(4) 0.065(4) -0.001(3) -0.011(3) 0.020(3)
N5 0.052(8) 0.053(8) 0.095(11) 0.003(8) -0.019(8) 0.014(6)
N6 0.055(13) 0.062(10) 0.102(17) 0.002(12) -0.022(11) 0.017(10)
N7 0.083(6) 0.072(5) 0.058(5) 0.004(4) 0.006(4) 0.060(5)
N8 0.075(6) 0.062(5) 0.051(4) 0.002(4) 0.000(4) 0.043(5)
N9 0.14(2) 0.101(19) 0.108(18) 0.009(14) 0.006(16) 0.078(18)
N10 0.142(18) 0.100(14) 0.146(18) 0.000 0.000 0.086(14)
N11 0.045(18) 0.047(19) 0.09(3) 0.002(18) -0.017(19) 0.024(16)
N12 0.04(3) 0.05(3) 0.09(5) 0.00(3) -0.02(3) 0.03(3)
N13 0.053(8) 0.059(9) 0.095(11) 0.001(8) -0.015(8) 0.023(7)
N14 0.056(9) 0.064(8) 0.105(12) 0.001(9) -0.021(8) 0.012(8)
N15 0.22(4) 0.22(4) 0.29(8) 0.000 0.000 0.110(19)
O1 0.052(8) 0.048(8) 0.097(11) 0.000(8) -0.024(8) 0.026(7)
O2 0.056(9) 0.064(8) 0.105(12) 0.001(9) -0.021(8) 0.012(8)
O3 0.16(2) 0.111(18) 0.121(18) 0.001(14) 0.004(16) 0.073(17)
O4 0.042(14) 0.046(15) 0.09(2) 0.001(14) -0.014(14) 0.028(12)
O5 0.043(19) 0.049(17) 0.09(3) -0.002(18) -0.016(17) 0.031(16)
O6 0.055(13) 0.062(10) 0.102(17) 0.002(12) -0.022(11) 0.017(10)
C1 0.034(4) 0.046(5) 0.079(6) 0.000(5) -0.010(4) 0.025(4)
C2 0.041(5) 0.049(5) 0.086(7) 0.000(5) -0.015(5) 0.023(5)
C3 0.053(8) 0.059(9) 0.095(11) 0.001(8) -0.015(8) 0.023(7)
C4 0.110(15) 0.082(12) 0.081(12) 0.000 0.000 0.069(12)
C5 0.118(17) 0.097(15) 0.094(14) 0.000 0.000 0.072(14)
C6 0.13(2) 0.092(19) 0.096(18) 0.004(14) -0.004(16) 0.08(2)
C7 0.04(2) 0.05(2) 0.09(3) 0.00(2) -0.02(2) 0.026(19)
C8 0.052(8) 0.053(8) 0.095(11) 0.003(8) -0.019(8) 0.014(6)

loop_
_atom_type_symbol
_atom_type_description
_atom_type_scat_dispersion_real
_atom_type_scat_dispersion_imag
_atom_type_scat_source
C C 0.0033 0.0016 'International Tables Vol C Tables 4.2.6.8 and 6.1.1.4'
H H 0.0000 0.0000 'International Tables Vol C Tables 4.2.6.8 and 6.1.1.4'
N N 0.0061 0.0033 'International Tables Vol C Tables 4.2.6.8 and 6.1.1.4'
O O 0.0106 0.0060 'International Tables Vol C Tables 4.2.6.8 and 6.1.1.4'
Ag Ag -0.8971 1.1015 'International Tables Vol C Tables 4.2.6.8 and 6.1.1.4'

loop_
_geom_angle_atom_site_label_1
_geom_angle_atom_site_label_2
_geom_angle_atom_site_label_3
_geom_angle
_geom_angle_site_symmetry_1
_geom_angle_site_symmetry_3
N1 Ag1 N4 127.1(3) 7_665 5_665
N1 Ag1 N7 122.2(3) 7_665 .
N4 Ag1 N7 97.6(3) 5_665 .
N1 Ag1 N2 110.2(2) 7_665 .
N4 Ag1 N2 97.2(2) 5_665 .
N7 Ag1 N2 96.0(3) . .
N8 Ag2 N8 87.5(3) 5_665 3_655
N8 Ag2 N8 87.5(3) 5_665 .
N8 Ag2 N8 87.5(3) 3_655 .
N8 Ag2 N3 92.0(3) 5_665 3_655
N8 Ag2 N3 90.3(2) 3_655 3_655
N8 Ag2 N3 177.8(3) . 3_655
N8 Ag2 N3 90.3(2) 5_665 5_665
N8 Ag2 N3 177.8(3) 3_655 5_665
N8 Ag2 N3 92.0(3) . 5_665
N3 Ag2 N3 90.2(2) 3_655 5_665
N8 Ag2 N3 177.8(3) 5_665 .
N8 Ag2 N3 92.0(3) 3_655 .
N8 Ag2 N3 90.3(2) . .
N3 Ag2 N3 90.2(3) 3_655 .
N3 Ag2 N3 90.2(2) 5_665 .
C1 N1 N2 104.9(6) . .
C1 N1 Ag1 137.2(6) . 7_665
N2 N1 Ag1 117.8(5) . 7_665
N3 N2 N1 109.1(6) . .
N3 N2 Ag1 118.9(5) . .
N1 N2 Ag1 132.0(5) . .
N2 N3 N4 109.3(6) . .
N2 N3 Ag2 125.7(5) . .
N4 N3 Ag2 124.9(5) . .
C1 N4 N3 105.1(6) . .
C1 N4 Ag1 135.1(6) . 3_655
N3 N4 Ag1 119.8(5) . 3_655
N14 N5 C2 107.5(13) . .
N13 N6 N14 105(2) . .
C4 N7 N8 104.8(9) . .
C4 N7 Ag1 133.5(8) . .
N8 N7 Ag1 121.7(6) . .
N8 N8 N7 109.4(5) 10_556 .
N8 N8 Ag2 127.02(18) 10_556 .
N7 N8 Ag2 123.5(6) . .
O3 N9 C5 107(2) . .
O3 N9 C6 71.0(18) . 10_556
C5 N9 C6 50.0(14) . 10_556
O3 N9 N9 87.9(16) . 10_556
C5 N9 N9 49.8(13) . 10_556
C6 N9 N9 81.1(13) 10_556 10_556
O3 N10 O3 77(2) 10_556 .
O3 N10 C6 83.4(18) 10_556 .
O3 N10 C6 116(2) . .
O3 N10 C6 116(2) 10_556 10_556
O3 N10 C6 83.4(18) . 10_556
C6 N10 C6 54(2) . 10_556
C2 N11 O5 103(3) . .
C7 N12 O5 104(5) . .
O1 N13 N6 113.4(17) . .
O1 N13 C2 136.4(13) . .
N6 N13 C2 110.2(16) . .
N5 N14 N6 109.8(17) . .
H15A N15 H15B 104.9 . .
H15A N15 H15C 110.8 . .
H15B N15 H15C 110.8 . .
H15A N15 H15D 110.8 . .
H15B N15 H15D 110.8 . .
H15C N15 H15D 108.9 . .
C6 O1 N13 111.3(17) 7_665 .
N10 O3 N9 103(2) . .
N10 O3 O3 51.7(12) . 10_556
N9 O3 O3 92.1(16) . 10_556
N10 O3 C6 48.8(13) . 10_556
N9 O3 C6 64.1(17) . 10_556
O3 O3 C6 83.1(12) 10_556 10_556
C8 O4 C7 113(3) 11 .
N11 O5 N12 113(4) . .
N4 C1 N1 111.6(7) . .
N4 C1 C2 123.6(8) . .
N1 C1 C2 124.8(8) . .
N5 C2 C7 86(2) . .
N5 C2 N13 107.2(11) . .
C7 C2 N13 47(2) . .
N5 C2 N11 51.7(17) . .
C7 C2 N11 110(2) . .
N13 C2 N11 92.0(17) . .
N5 C2 C1 124.2(10) . .
C7 C2 C1 131(2) . .
N13 C2 C1 128.6(10) . .
N11 C2 C1 118.1(15) . .
N7 C4 N7 111.6(14) . 10_556
N7 C4 C5 124.0(7) . .
N7 C4 C5 124.0(7) 10_556 .
C6 C5 C6 55(3) 10_556 .
C6 C5 N9 113(2) 10_556 10_556
C6 C5 N9 78.5(17) . 10_556
C6 C5 N9 78.5(17) 10_556 .
C6 C5 N9 113(2) . .
N9 C5 N9 80(3) 10_556 .
C6 C5 C4 137.4(18) 10_556 .
C6 C5 C4 137.4(18) . .
N9 C5 C4 109.3(18) 10_556 .
N9 C5 C4 109.3(18) . .
C6 C6 O1 135.9(14) 10_556 7_665
C6 C6 C5 62.5(13) 10_556 .
O1 C6 C5 112(2) 7_665 .
C6 C6 N10 63.1(11) 10_556 .
O1 C6 N10 149(2) 7_665 .
C5 C6 N10 99(2) . .
C6 C6 N9 98.9(13) 10_556 10_556
O1 C6 N9 110(2) 7_665 10_556
C5 C6 N9 51.4(15) . 10_556
N10 C6 N9 86(2) . 10_556
C6 C6 O3 96.9(12) 10_556 10_556
O1 C6 O3 127(2) 7_665 10_556
C5 C6 O3 87(2) . 10_556
N10 C6 O3 47.8(13) . 10_556
N9 C6 O3 45.0(13) 10_556 10_556
O4 C7 C2 128(3) . .
O4 C7 N12 123(4) . .
C2 C7 N12 109(4) . .

loop_
_geom_bond_atom_site_label_1
_geom_bond_atom_site_label_2
_geom_bond_distance
_geom_bond_site_symmetry_2
Ag1 N1 2.265(7) 7_665
Ag1 N4 2.331(6) 5_665
Ag1 N7 2.342(8) .
Ag1 N2 2.391(7) .
Ag2 N8 2.457(8) 5_665
Ag2 N8 2.457(8) 3_655
Ag2 N8 2.457(8) .
Ag2 N3 2.481(6) 3_655
Ag2 N3 2.481(6) 5_665
Ag2 N3 2.481(6) .
N1 C1 1.324(11) .
N1 N2 1.339(9) .
N1 Ag1 2.265(7) 7_665
N2 N3 1.310(9) .
N3 N4 1.333(9) .
N4 C1 1.323(10) .
N4 Ag1 2.331(6) 3_655
N5 N14 1.373(19) .
N5 C2 1.374(17) .
N6 N13 1.37(3) .
N6 N14 1.40(3) .
N7 C4 1.315(12) .
N7 N8 1.323(11) .
N8 N8 1.297(15) 10_556
N9 O3 1.38(3) .
N9 C5 1.41(3) .
N9 C6 1.76(4) 10_556
N9 N9 1.81(5) 10_556
N10 O3 1.38(3) 10_556
N10 O3 1.38(3) .
N10 C6 1.40(3) .
N10 C6 1.40(3) 10_556
N11 C2 1.39(4) .
N11 O5 1.39(5) .
N12 C7 1.38(10) .
N12 O5 1.39(8) .
N13 O1 1.29(2) .
N13 C2 1.389(18) .
N15 H15A 0.8999 .
N15 H15B 0.8999 .
N15 H15C 0.9001 .
N15 H15D 0.9001 .
O1 C6 1.28(3) 7_665
O3 O3 1.71(5) 10_556
O3 C6 1.85(4) 10_556
O4 C8 1.20(3) 11
O4 C7 1.33(5) .
C1 C2 1.437(13) .
C2 C7 1.38(4) .
C4 N7 1.315(12) 10_556
C4 C5 1.48(3) .
C5 C6 1.38(3) 10_556
C5 C6 1.38(3) .
C5 N9 1.41(3) 10_556
C6 C6 1.27(6) 10_556
C6 O1 1.28(3) 7_665
C6 N9 1.76(4) 10_556
C6 O3 1.85(4) 10_556

loop_
_geom_torsion_atom_site_label_1
_geom_torsion_atom_site_label_2
_geom_torsion_atom_site_label_3
_geom_torsion_atom_site_label_4
_geom_torsion
_geom_torsion_site_symmetry_1
_geom_torsion_site_symmetry_4
C1 N1 N2 N3 0.4(10) . .
Ag1 N1 N2 N3 176.6(5) 7_665 .
C1 N1 N2 Ag1 -177.2(6) . .
Ag1 N1 N2 Ag1 -1.1(10) 7_665 .
N1 Ag1 N2 N3 -176.5(6) 7_665 .
N4 Ag1 N2 N3 49.5(7) 5_665 .
N7 Ag1 N2 N3 -48.9(7) . .
N1 Ag1 N2 N1 1.0(10) 7_665 .
N4 Ag1 N2 N1 -133.0(8) 5_665 .
N7 Ag1 N2 N1 128.6(8) . .
N1 N2 N3 N4 -0.2(10) . .
Ag1 N2 N3 N4 177.8(5) . .
N1 N2 N3 Ag2 -178.0(6) . .
Ag1 N2 N3 Ag2 0.0(9) . .
N8 Ag2 N3 N2 58(7) 5_665 .
N8 Ag2 N3 N2 133.9(7) 3_655 .
N8 Ag2 N3 N2 46.4(7) . .
N3 Ag2 N3 N2 -135.7(6) 3_655 .
N3 Ag2 N3 N2 -45.5(8) 5_665 .
N8 Ag2 N3 N4 -119(6) 5_665 .
N8 Ag2 N3 N4 -43.5(7) 3_655 .
N8 Ag2 N3 N4 -131.0(7) . .
N3 Ag2 N3 N4 46.8(8) 3_655 .
N3 Ag2 N3 N4 137.0(6) 5_665 .
N2 N3 N4 C1 -0.1(10) . .
Ag2 N3 N4 C1 177.7(6) . .
N2 N3 N4 Ag1 -179.2(5) . 3_655
Ag2 N3 N4 Ag1 -1.4(9) . 3_655
N1 Ag1 N7 C4 -14.7(16) 7_665 .
N4 Ag1 N7 C4 128.7(15) 5_665 .
N2 Ag1 N7 C4 -133.1(15) . .
N1 Ag1 N7 N8 167.2(7) 7_665 .
N4 Ag1 N7 N8 -49.4(8) 5_665 .
N2 Ag1 N7 N8 48.7(8) . .
C4 N7 N8 N8 0.3(12) . 10_556
Ag1 N7 N8 N8 178.9(4) . 10_556
C4 N7 N8 Ag2 -177.3(10) . .
Ag1 N7 N8 Ag2 1.3(11) . .
N8 Ag2 N8 N8 -43.80(12) 5_665 10_556
N8 Ag2 N8 N8 43.80(12) 3_655 10_556
N3 Ag2 N8 N8 32(7) 3_655 10_556
N3 Ag2 N8 N8 -134.1(2) 5_665 10_556
N3 Ag2 N8 N8 135.8(2) . 10_556
N8 Ag2 N8 N7 133.3(9) 5_665 .
N8 Ag2 N8 N7 -139.1(9) 3_655 .
N3 Ag2 N8 N7 -151(6) 3_655 .
N3 Ag2 N8 N7 43.1(8) 5_665 .
N3 Ag2 N8 N7 -47.1(8) . .
N14 N6 N13 O1 -179.7(19) . .
N14 N6 N13 C2 0(3) . .
C2 N5 N14 N6 2(3) . .
N13 N6 N14 N5 -1(3) . .
N6 N13 O1 C6 -95(2) . 7_665
C2 N13 O1 C6 86(3) . 7_665
O3 N10 O3 N9 82(2) 10_556 .
C6 N10 O3 N9 7(3) . .
C6 N10 O3 N9 -37(2) 10_556 .
C6 N10 O3 O3 -75.4(18) . 10_556
C6 N10 O3 O3 -119.3(18) 10_556 10_556
O3 N10 O3 C6 119.3(18) 10_556 10_556
C6 N10 O3 C6 44(2) . 10_556
C5 N9 O3 N10 -5(3) . .
C6 N9 O3 N10 30.2(18) 10_556 .
N9 N9 O3 N10 -51.1(15) 10_556 .
C5 N9 O3 O3 46.5(18) . 10_556
C6 N9 O3 O3 81.3(12) 10_556 10_556
N9 N9 O3 O3 0.000(9) 10_556 10_556
C5 N9 O3 C6 -34.8(18) . 10_556
N9 N9 O3 C6 -81.3(12) 10_556 10_556
C2 N11 O5 N12 -3(6) . .
C7 N12 O5 N11 4(7) . .
N3 N4 C1 N1 0.4(11) . .
Ag1 N4 C1 N1 179.3(6) 3_655 .
N3 N4 C1 C2 -179.4(9) . .
Ag1 N4 C1 C2 -0.5(16) 3_655 .
N2 N1 C1 N4 -0.5(11) . .
Ag1 N1 C1 N4 -175.5(7) 7_665 .
N2 N1 C1 C2 179.3(10) . .
Ag1 N1 C1 C2 4.3(17) 7_665 .
N14 N5 C2 C7 40(3) . .
N14 N5 C2 N13 -1.6(19) . .
N14 N5 C2 N11 -80(2) . .
N14 N5 C2 C1 178.9(13) . .
O1 N13 C2 N5 -180(2) . .
N6 N13 C2 N5 1(2) . .
O1 N13 C2 C7 114(4) . .
N6 N13 C2 C7 -65(3) . .
O1 N13 C2 N11 -129(3) . .
N6 N13 C2 N11 51(2) . .
O1 N13 C2 C1 0(3) . .
N6 N13 C2 C1 -179.4(16) . .
O5 N11 C2 N5 68(3) . .
O5 N11 C2 C7 2(4) . .
O5 N11 C2 N13 -42(3) . .
O5 N11 C2 C1 -179(2) . .
N4 C1 C2 N5 30.4(18) . .
N1 C1 C2 N5 -149.4(13) . .
N4 C1 C2 C7 149(3) . .
N1 C1 C2 C7 -31(3) . .
N4 C1 C2 N13 -149.0(13) . .
N1 C1 C2 N13 31.3(19) . .
N4 C1 C2 N11 -30(2) . .
N1 C1 C2 N11 150(2) . .
N8 N7 C4 N7 0(2) . 10_556
Ag1 N7 C4 N7 -178.9(5) . 10_556
N8 N7 C4 C5 172.2(18) . .
Ag1 N7 C4 C5 -6(3) . .
O3 N9 C5 C6 45(2) . 10_556
N9 N9 C5 C6 116.4(19) 10_556 10_556
O3 N9 C5 C6 1(3) . .
C6 N9 C5 C6 -43(2) 10_556 .
N9 N9 C5 C6 73.0(17) 10_556 .
O3 N9 C5 N9 -72(3) . 10_556
C6 N9 C5 N9 -116.4(19) 10_556 10_556
O3 N9 C5 C4 -178.8(18) . .
C6 N9 C5 C4 136.4(18) 10_556 .
N9 N9 C5 C4 -107(2) 10_556 .
N7 C4 C5 C6 -129(2) . 10_556
N7 C4 C5 C6 43(4) 10_556 10_556
N7 C4 C5 C6 -43(4) . .
N7 C4 C5 C6 129(2) 10_556 .
N7 C4 C5 N9 51(3) . 10_556
N7 C4 C5 N9 -137(2) 10_556 10_556
N7 C4 C5 N9 137(2) . .
N7 C4 C5 N9 -51(3) 10_556 .
N9 C5 C6 C6 129.5(15) 10_556 10_556
N9 C5 C6 C6 55.4(15) . 10_556
C4 C5 C6 C6 -124(3) . 10_556
C6 C5 C6 O1 131.6(17) 10_556 7_665
N9 C5 C6 O1 -99(2) 10_556 7_665
N9 C5 C6 O1 -173(2) . 7_665
C4 C5 C6 O1 7(4) . 7_665
C6 C5 C6 N10 -53(2) 10_556 .
N9 C5 C6 N10 76.6(19) 10_556 .
N9 C5 C6 N10 2(3) . .
C4 C5 C6 N10 -177.3(19) . .
C6 C5 C6 N9 -129.5(15) 10_556 10_556
N9 C5 C6 N9 -74(3) . 10_556
C4 C5 C6 N9 106(2) . 10_556
C6 C5 C6 O3 -99.3(13) 10_556 10_556
N9 C5 C6 O3 30.2(15) 10_556 10_556
N9 C5 C6 O3 -44(2) . 10_556
C4 C5 C6 O3 136(2) . 10_556
O3 N10 C6 C6 -129.9(16) 10_556 10_556
O3 N10 C6 C6 -58.4(15) . 10_556
O3 N10 C6 O1 95(5) 10_556 7_665
O3 N10 C6 O1 166(4) . 7_665
C6 N10 C6 O1 -136(4) 10_556 7_665
O3 N10 C6 C5 -77(2) 10_556 .
O3 N10 C6 C5 -6(3) . .
C6 N10 C6 C5 53(2) 10_556 .
O3 N10 C6 N9 -27.5(16) 10_556 10_556
O3 N10 C6 N9 44(2) . 10_556
C6 N10 C6 N9 102.3(14) 10_556 10_556
O3 N10 C6 O3 71(3) . 10_556
C6 N10 C6 O3 129.9(16) 10_556 10_556
C8 O4 C7 C2 -79(5) 11 .
C8 O4 C7 N12 100(6) 11 .
N5 C2 C7 O4 134(5) . .
N13 C2 C7 O4 -108(5) . .
N11 C2 C7 O4 180(4) . .
C1 C2 C7 O4 0(7) . .
N5 C2 C7 N12 -46(4) . .
N13 C2 C7 N12 73(5) . .
N11 C2 C7 N12 0(5) . .
C1 C2 C7 N12 -179(3) . .
O5 N12 C7 O4 178(5) . .
O5 N12 C7 C2 -2(7) . .
